data_2210330
loop_
_publ_author_name
'H\%akansson, Anders E.'
'van Ameijde, Jeroen'
'Horne, Graeme'
'Guglielmini, Luisa'
'Nash, Robert J.'
'Fleet, George W.J.'
'Watkin, David J.'

_publ_section_title
2,3:6,7-Di-<i>O</i>-diethylidene-<small>D</small>-<i>glycero</i>-<small>L</small>-<i>talo</i>-heptono-1,4-lactone
_journal_issue 9
_journal_name_full 'Acta Crystallographica Section E'
_journal_page_first o3890
_journal_page_last o3892
_journal_paper_doi 10.1107/S1600536806031618
_journal_volume 62
_journal_year 2006
_chemical_formula_moiety 'C17 H28 O7'
_chemical_formula_sum 'C17 H28 O7'
_chemical_formula_weight 344.41
_space_group_IT_number 4
_symmetry_cell_setting monoclinic
_symmetry_space_group_name_Hall 'P 2yb'
_symmetry_space_group_name_H-M 'P 1 21 1'
_atom_sites_solution_hydrogens geom
_atom_sites_solution_primary direct
_cell_angle_alpha 90
_cell_angle_beta 101.4341(8)
_cell_angle_gamma 90
_cell_formula_units_Z 6
_cell_length_a 6.7757(2)
_cell_length_b 27.7655(6)
_cell_length_c 14.8433(3)
_cell_measurement_reflns_used 4289
_cell_measurement_temperature 150
_cell_measurement_theta_max 25
_cell_measurement_theta_min 5
_cell_volume 2737.06(11)
_computing_cell_refinement 'DENZO/SCALEPACK (Otwinowski & Minor, 1997)'
_computing_data_collection 'COLLECT (Nonius, 1997-2001).'
_computing_data_reduction DENZO/SCALEPACK
_computing_molecular_graphics 'CAMERON (Watkin <i>et al.</i>,  1996)'
_computing_publication_material CRYSTALS
_computing_structure_refinement 'CRYSTALS (Betteridge <i>et al.</i>,  2003)'
_computing_structure_solution 'SIR92 (Altomare <i>et al.</i>,  1994)'
_diffrn_ambient_temperature 150
_diffrn_measured_fraction_theta_full 0.978
_diffrn_measured_fraction_theta_max 0.978
_diffrn_measurement_device_type 'Nonius KappaCCD'
_diffrn_measurement_method \w
_diffrn_radiation_monochromator graphite
_diffrn_radiation_type 'Mo K\a'
_diffrn_radiation_wavelength 0.71073
_diffrn_reflns_av_R_equivalents 0.039
_diffrn_reflns_limit_h_max 8
_diffrn_reflns_limit_h_min -8
_diffrn_reflns_limit_k_max 30
_diffrn_reflns_limit_k_min -33
_diffrn_reflns_limit_l_max 17
_diffrn_reflns_limit_l_min -17
_diffrn_reflns_number 16244
_diffrn_reflns_theta_full 25.037
_diffrn_reflns_theta_max 25.037
_diffrn_reflns_theta_min 5.129
_diffrn_standards_number 0
_exptl_absorpt_coefficient_mu 0.097
_exptl_absorpt_correction_T_max 0.99
_exptl_absorpt_correction_T_min 0.37
_exptl_absorpt_correction_type multi-scan
_exptl_absorpt_process_details 'DENZO/SCALEPACK; Otwinowski & Minor, 1997)'
_exptl_crystal_colour colourless
_exptl_crystal_density_diffrn 1.254
_exptl_crystal_description lath
_exptl_crystal_F_000 1116
_exptl_crystal_size_max 0.40
_exptl_crystal_size_mid 0.20
_exptl_crystal_size_min 0.06
_refine_diff_density_max 0.47
_refine_diff_density_min -0.29
_refine_ls_extinction_method None
_refine_ls_goodness_of_fit_ref 0.9689
_refine_ls_hydrogen_treatment constr
_refine_ls_matrix_type full
_refine_ls_number_parameters 649
_refine_ls_number_reflns 4828
_refine_ls_number_restraints 1
_refine_ls_R_factor_all 0.0519
_refine_ls_R_factor_gt 0.0519
_refine_ls_shift/su_max 0.000480
_refine_ls_structure_factor_coef Fsqd
_refine_ls_weighting_details
;
Method= Modified Sheldrick
w=1/[\s^2^(F^2^) + ( 0.05P)^2^ + 1.81P]
,where P=(max(Fo^2^,0) + 2Fc^2^)/3
;
_refine_ls_weighting_scheme calc
_refine_ls_wR_factor_all 0.1127
_refine_ls_wR_factor_gt 0.1127
_refine_ls_wR_factor_ref 0.1127
_reflns_number_gt 4828
_reflns_number_total 4828
_reflns_threshold_expression I>-3.0\s(I)
_cod_data_source_file lh2158.cif
_cod_data_source_block 3
_cod_depositor_comments
;
The following automatic conversions were performed:
'_symmetry_cell_setting' value 'Monoclinic' changed to 'monoclinic'
according to '/home/saulius/struct/CIF-dictionaries/cif_core.dic'
dictionary named 'cif_core.dic' version 2.4.1 from 2010-06-29.

Automatic conversion script
Id: cif_fix_enum 1527 2010-12-29 10:47:43Z saulius 

The following automatic conversions were performed:

'_symmetry_cell_setting' value 'Monoclinic' changed to 'monoclinic'
according to /home/saulius/struct/CIF-dictionaries/cif_core.dic
dictionary named 'cif_core.dic' version 2.4.1 from 2010-06-29.

Automatic conversion script
Id: cif_fix_values 1715 2011-07-08 13:25:40Z adriana 
;
_cod_original_sg_symbol_H-M 'P 1 21 1 '
_cod_database_code 2210330
_cod_database_fobs_code 2210330

loop_
_symmetry_equiv_pos_as_xyz
x,y,z
-x,y+1/2,-z

loop_
_atom_site_type_symbol
_atom_site_label
_atom_site_fract_x
_atom_site_fract_y
_atom_site_fract_z
_atom_site_U_iso_or_equiv
_atom_site_adp_type
_atom_site_occupancy
C C201 0.8313(5) 0.33181(14) 0.8217(2) 0.0294 Uani 1.0000
C C202 0.6660(5) 0.29794(14) 0.8383(2) 0.0302 Uani 1.0000
O O203 0.6188(4) 0.31060(10) 0.92324(17) 0.0350 Uani 1.0000
C C204 0.7446(6) 0.35047(15) 0.9604(3) 0.0335 Uani 1.0000
O O205 0.8167(4) 0.37046(10) 0.88458(17) 0.0323 Uani 1.0000
C C206 0.6132(7) 0.38806(17) 0.9944(3) 0.0450 Uani 1.0000
C C207 0.4344(8) 0.4034(2) 0.9231(4) 0.0602 Uani 1.0000
C C208 0.9150(6) 0.33053(17) 1.0332(3) 0.0426 Uani 1.0000
C C209 1.0627(8) 0.3679(2) 1.0820(4) 0.0602 Uani 1.0000
C C210 0.4894(6) 0.31130(15) 0.7613(3) 0.0340 Uani 1.0000
O O211 0.5422(4) 0.34438(10) 0.70516(17) 0.0310 Uani 1.0000
C C212 0.7613(5) 0.34914(14) 0.7236(2) 0.0284 Uani 1.0000
C C213 0.8409(6) 0.31737(14) 0.6556(3) 0.0308 Uani 1.0000
C C214 0.7491(6) 0.32936(14) 0.5568(2) 0.0318 Uani 1.0000
O O215 0.8654(4) 0.30547(10) 0.49849(17) 0.0358 Uani 1.0000
C C216 0.8417(6) 0.33184(15) 0.4152(3) 0.0375 Uani 1.0000
O O217 0.7673(4) 0.37868(10) 0.43336(17) 0.0374 Uani 1.0000
C C218 0.7664(6) 0.38150(15) 0.5293(3) 0.0372 Uani 1.0000
C C221 0.6860(7) 0.30765(17) 0.3417(3) 0.0463 Uani 1.0000
C C222 0.6278(9) 0.3360(2) 0.2527(3) 0.0620 Uani 1.0000
C C219 1.0474(7) 0.33632(19) 0.3901(3) 0.0519 Uani 1.0000
C C220 1.2024(7) 0.3604(2) 0.4641(4) 0.0703 Uani 1.0000
O O223 0.7884(4) 0.26900(10) 0.67432(19) 0.0383 Uani 1.0000
O O224 0.3175(4) 0.29725(13) 0.7512(2) 0.0507 Uani 1.0000
H H2011 0.9621 0.3169 0.8323 0.0349 Uiso 1.0000
H H2021 0.7016 0.2643 0.8376 0.0348 Uiso 1.0000
H H2061 0.6950 0.4159 1.0170 0.0541 Uiso 1.0000
H H2062 0.5650 0.3743 1.0458 0.0538 Uiso 1.0000
H H2071 0.3674 0.4301 0.9447 0.0896 Uiso 1.0000
H H2072 0.4748 0.4118 0.8663 0.0897 Uiso 1.0000
H H2073 0.3412 0.3771 0.9115 0.0900 Uiso 1.0000
H H2081 0.8508 0.3143 1.0793 0.0496 Uiso 1.0000
H H2082 0.9897 0.3077 1.0033 0.0504 Uiso 1.0000
H H2091 1.1717 0.3526 1.1235 0.0858 Uiso 1.0000
H H2092 0.9968 0.3905 1.1144 0.0860 Uiso 1.0000
H H2093 1.1173 0.3851 1.0370 0.0858 Uiso 1.0000
H H2121 0.7969 0.3824 0.7175 0.0336 Uiso 1.0000
H H2131 0.9869 0.3201 0.6661 0.0358 Uiso 1.0000
H H2141 0.6071 0.3189 0.5421 0.0379 Uiso 1.0000
H H2181 0.8897 0.3958 0.5626 0.0429 Uiso 1.0000
H H2182 0.6521 0.4003 0.5408 0.0430 Uiso 1.0000
H H2211 0.5643 0.3026 0.3658 0.0537 Uiso 1.0000
H H2212 0.7430 0.2766 0.3296 0.0541 Uiso 1.0000
H H2221 0.5210 0.3196 0.2128 0.0891 Uiso 1.0000
H H2222 0.5859 0.3682 0.2655 0.0890 Uiso 1.0000
H H2223 0.7414 0.3379 0.2231 0.0893 Uiso 1.0000
H H2191 1.0321 0.3558 0.3341 0.0640 Uiso 1.0000
H H2192 1.0920 0.3041 0.3794 0.0643 Uiso 1.0000
H H2201 1.3292 0.3639 0.4438 0.1036 Uiso 1.0000
H H2202 1.1556 0.3916 0.4783 0.1038 Uiso 1.0000
H H2203 1.2239 0.3413 0.5198 0.1038 Uiso 1.0000
H H2225 0.8930 0.2532 0.6815 0.0562 Uiso 1.0000
C C1 0.9236(6) 0.03387(14) 0.9400(2) 0.0315 Uani 1.0000
C C2 0.7418(5) 0.06629(14) 0.9237(2) 0.0306 Uani 1.0000
O O3 0.6392(4) 0.05689(10) 0.83259(17) 0.0352 Uani 1.0000
C C4 0.6881(6) 0.00855(15) 0.8104(3) 0.0346 Uani 1.0000
O O5 0.8709(4) -0.00365(11) 0.87419(18) 0.0410 Uani 1.0000
C C6 0.5276(6) -0.02698(17) 0.8276(3) 0.0436 Uani 1.0000
C C7 0.3217(7) -0.0191(2) 0.7693(4) 0.0616 Uani 1.0000
C C8 0.7241(7) 0.00972(18) 0.7138(3) 0.0466 Uani 1.0000
C C9 0.7602(9) -0.0394(2) 0.6740(4) 0.0635 Uani 1.0000
C C10 0.6215(5) 0.04923(14) 0.9944(3) 0.0314 Uani 1.0000
O O11 0.7324(3) 0.01923(10) 1.05519(17) 0.0306 Uani 1.0000
C C12 0.9365(5) 0.01475(14) 1.0386(2) 0.0274 Uani 1.0000
C C13 1.0763(5) 0.04417(14) 1.1096(2) 0.0280 Uani 1.0000
C C14 1.0668(5) 0.02896(13) 1.2060(2) 0.0275 Uani 1.0000
O O15 1.2350(4) 0.04941(10) 1.26846(17) 0.0358 Uani 1.0000
C C16 1.2767(7) 0.02018(16) 1.3488(3) 0.0428 Uani 1.0000
O O17 1.1777(4) -0.02533(10) 1.32302(18) 0.0371 Uani 1.0000
C C18 1.0959(6) -0.02409(14) 1.2270(3) 0.0338 Uani 1.0000
C C19 1.4973(7) 0.0134(2) 1.3797(4) 0.0563 Uani 1.0000
C C20 1.5924(8) -0.0135(2) 1.3131(4) 0.0672 Uani 1.0000
C C21 1.1724(8) 0.04427(18) 1.4238(3) 0.0504 Uani 1.0000
C C22 1.1742(9) 0.0151(2) 1.5077(4) 0.0714 Uani 1.0000
O O23 1.0175(4) 0.09288(10) 1.09325(19) 0.0363 Uani 1.0000
O O24 0.4486(4) 0.05844(11) 0.9968(2) 0.0419 Uani 1.0000
C C101 0.2944(6) 0.19339(15) 1.0398(3) 0.0338 Uani 1.0000
C C102 0.4841(5) 0.22309(14) 1.0624(3) 0.0333 Uani 1.0000
O O103 0.5567(4) 0.21757(10) 1.15862(18) 0.0372 Uani 1.0000
C C104 0.4728(7) 0.17508(17) 1.1889(3) 0.0447 Uani 1.0000
O O105 0.3271(4) 0.15780(10) 1.11168(19) 0.0384 Uani 1.0000
C C106 0.6363(7) 0.13477(19) 1.2105(3) 0.0506 Uani 1.0000
C C107 0.8008(9) 0.1459(2) 1.2925(4) 0.0720 Uani 1.0000
C C108 0.3736(8) 0.1864(2) 1.2668(4) 0.0634 Uani 1.0000
C C109 0.2113(10) 0.2236(2) 1.2437(5) 0.0802 Uani 1.0000
C C110 0.6212(6) 0.20074(15) 1.0046(3) 0.0337 Uani 1.0000
O O111 0.5123(4) 0.17239(11) 0.93880(19) 0.0399 Uani 1.0000
C C112 0.3011(5) 0.16896(14) 0.9488(3) 0.0341 Uani 1.0000
C C113 0.1680(6) 0.19372(14) 0.8680(3) 0.0368 Uani 1.0000
C C114 0.2094(6) 0.17741(16) 0.7771(3) 0.0414 Uani 1.0000
O O115 0.0596(5) 0.19682(11) 0.7036(2) 0.0491 Uani 1.0000
C C116 -0.0007(7) 0.16029(18) 0.6343(3) 0.0516 Uani 1.0000
O O117 0.1341(6) 0.12115(13) 0.6613(2) 0.0625 Uani 1.0000
C C118 0.1961(8) 0.12378(18) 0.7596(3) 0.0592 Uani 1.0000
C C121 0.0305(8) 0.1797(2) 0.5418(3) 0.0569 Uani 1.0000
C C122 0.2377(10) 0.2034(3) 0.5465(5) 0.0895 Uani 1.0000
C C119 -0.2182(8) 0.14645(19) 0.6341(4) 0.0584 Uani 1.0000
C C120 -0.3106(10) 0.1115(2) 0.5590(4) 0.0741 Uani 1.0000
O O123 0.1852(4) 0.24423(10) 0.88144(19) 0.0404 Uani 1.0000
O O124 0.7996(4) 0.20554(12) 1.0113(2) 0.0458 Uani 1.0000
H H2224 1.0505 0.0497 0.9337 0.0371 Uiso 1.0000
H H21 0.7743 0.1005 0.9321 0.0359 Uiso 1.0000
H H61 0.5151 -0.0250 0.8917 0.0511 Uiso 1.0000
H H62 0.5692 -0.0591 0.8139 0.0509 Uiso 1.0000
H H71 0.2286 -0.0416 0.7867 0.0911 Uiso 1.0000
H H72 0.2784 0.0137 0.7777 0.0910 Uiso 1.0000
H H73 0.3294 -0.0237 0.7048 0.0909 Uiso 1.0000
H H81 0.6047 0.0237 0.6745 0.0552 Uiso 1.0000
H H82 0.8425 0.0308 0.7125 0.0549 Uiso 1.0000
H H91 0.8147 -0.0344 0.6195 0.0951 Uiso 1.0000
H H92 0.6361 -0.0574 0.6603 0.0950 Uiso 1.0000
H H93 0.8573 -0.0567 0.7197 0.0950 Uiso 1.0000
H H121 0.9757 -0.0192 1.0420 0.0315 Uiso 1.0000
H H131 1.2146 0.0403 1.0997 0.0313 Uiso 1.0000
H H141 0.9404 0.0398 1.2214 0.0315 Uiso 1.0000
H H181 1.1920 -0.0374 1.1927 0.0384 Uiso 1.0000
H H182 0.9708 -0.0415 1.2149 0.0397 Uiso 1.0000
H H191 1.5621 0.0457 1.3905 0.0665 Uiso 1.0000
H H192 1.5172 -0.0050 1.4389 0.0665 Uiso 1.0000
H H201 1.7343 -0.0161 1.3375 0.1020 Uiso 1.0000
H H202 1.5688 0.0031 1.2544 0.1018 Uiso 1.0000
H H203 1.5382 -0.0459 1.3054 0.1019 Uiso 1.0000
H H211 1.2508 0.0735 1.4422 0.0582 Uiso 1.0000
H H212 1.0316 0.0516 1.3933 0.0578 Uiso 1.0000
H H1011 0.1701 0.2124 1.0377 0.0390 Uiso 1.0000
H H1021 0.4586 0.2571 1.0456 0.0390 Uiso 1.0000
H H1061 0.6996 0.1316 1.1568 0.0577 Uiso 1.0000
H H1062 0.5706 0.1050 1.2215 0.0581 Uiso 1.0000
H H1071 0.9123 0.1231 1.2960 0.1063 Uiso 1.0000
H H1072 0.8499 0.1793 1.2892 0.1062 Uiso 1.0000
H H1073 0.7430 0.1429 1.3478 0.1061 Uiso 1.0000
H H1081 0.4783 0.1984 1.3169 0.0790 Uiso 1.0000
H H1082 0.3174 0.1557 1.2850 0.0792 Uiso 1.0000
H H1121 0.2646 0.1344 0.9482 0.0401 Uiso 1.0000
H H1131 0.0286 0.1846 0.8707 0.0422 Uiso 1.0000
H H1141 0.3421 0.1899 0.7719 0.0465 Uiso 1.0000
H H1181 0.0891 0.1094 0.7886 0.0643 Uiso 1.0000
H H1182 0.3240 0.1070 0.7814 0.0642 Uiso 1.0000
H H1211 -0.0724 0.2034 0.5219 0.0650 Uiso 1.0000
H H1212 0.0088 0.1529 0.4982 0.0647 Uiso 1.0000
H H1221 0.2674 0.2097 0.4845 0.1369 Uiso 1.0000
H H1222 0.2487 0.2332 0.5819 0.1372 Uiso 1.0000
H H1223 0.3369 0.1804 0.5795 0.1371 Uiso 1.0000
H H1191 -0.2980 0.1761 0.6278 0.0659 Uiso 1.0000
H H1192 -0.2229 0.1317 0.6952 0.0665 Uiso 1.0000
H H1201 -0.4386 0.0973 0.5685 0.1061 Uiso 1.0000
H H1202 -0.3348 0.1291 0.5005 0.1063 Uiso 1.0000
H H1203 -0.2131 0.0857 0.5559 0.1065 Uiso 1.0000
H H221 1.1057 0.0332 1.5492 0.1090 Uiso 1.0000
H H222 1.3162 0.0088 1.5368 0.1093 Uiso 1.0000
H H223 1.1045 -0.0159 1.4894 0.1089 Uiso 1.0000
H H1091 0.1555 0.2304 1.2975 0.1249 Uiso 1.0000
H H1092 0.2636 0.2532 1.2221 0.1249 Uiso 1.0000
H H1093 0.1037 0.2102 1.1965 0.1249 Uiso 1.0000
H H123 0.2275 0.2561 0.8372 0.0610 Uiso 1.0000
H H23 1.1028 0.1127 1.1096 0.0520 Uiso 1.0000

loop_
_atom_site_aniso_label
_atom_site_aniso_U_11
_atom_site_aniso_U_22
_atom_site_aniso_U_33
_atom_site_aniso_U_12
_atom_site_aniso_U_13
_atom_site_aniso_U_23
C201 0.0293(18) 0.030(2) 0.0286(18) 0.0002(15) 0.0043(14) -0.0047(16)
C202 0.0317(19) 0.0247(19) 0.033(2) 0.0011(15) 0.0030(15) 0.0036(15)
O203 0.0356(14) 0.0363(15) 0.0333(14) -0.0021(12) 0.0071(11) 0.0028(12)
C204 0.036(2) 0.033(2) 0.033(2) -0.0014(17) 0.0100(16) 0.0029(16)
O205 0.0391(14) 0.0312(14) 0.0282(13) -0.0038(12) 0.0102(11) -0.0029(11)
C206 0.054(3) 0.041(3) 0.044(2) 0.008(2) 0.020(2) 0.002(2)
C207 0.068(3) 0.058(3) 0.058(3) 0.028(3) 0.023(2) 0.008(3)
C208 0.042(2) 0.048(3) 0.036(2) -0.001(2) 0.0034(17) 0.0014(19)
C209 0.059(3) 0.065(3) 0.053(3) -0.015(3) 0.000(2) 0.004(3)
C210 0.032(2) 0.034(2) 0.034(2) 0.0013(17) 0.0032(16) 0.0034(17)
O211 0.0279(13) 0.0328(14) 0.0322(13) 0.0048(11) 0.0054(10) 0.0069(12)
C212 0.0282(18) 0.0278(19) 0.0289(19) -0.0024(15) 0.0044(14) 0.0002(15)
C213 0.0292(18) 0.030(2) 0.0320(19) 0.0053(16) 0.0038(15) -0.0004(16)
C214 0.0317(19) 0.029(2) 0.033(2) 0.0042(16) 0.0039(15) -0.0053(16)
O215 0.0460(16) 0.0326(15) 0.0292(14) 0.0095(12) 0.0087(12) -0.0001(11)
C216 0.046(2) 0.031(2) 0.036(2) 0.0066(18) 0.0121(17) 0.0013(18)
O217 0.0514(16) 0.0310(15) 0.0295(14) 0.0048(12) 0.0072(12) -0.0002(11)
C218 0.043(2) 0.034(2) 0.034(2) 0.0019(17) 0.0056(17) -0.0041(17)
C221 0.063(3) 0.039(2) 0.034(2) -0.001(2) 0.0047(19) -0.0027(19)
C222 0.090(4) 0.051(3) 0.037(2) -0.003(3) -0.007(2) -0.001(2)
C219 0.057(3) 0.053(3) 0.050(3) 0.009(2) 0.022(2) 0.006(2)
C220 0.041(3) 0.095(5) 0.073(4) 0.000(3) 0.006(2) 0.027(3)
O223 0.0421(15) 0.0266(14) 0.0451(16) 0.0086(12) 0.0057(12) -0.0004(12)
O224 0.0279(15) 0.071(2) 0.0491(18) -0.0086(14) -0.0014(12) 0.0145(16)
C1 0.0299(19) 0.037(2) 0.0280(19) -0.0014(16) 0.0065(14) -0.0017(16)
C2 0.0303(19) 0.030(2) 0.0296(19) -0.0003(16) 0.0014(15) 0.0040(16)
O3 0.0353(14) 0.0342(15) 0.0329(14) 0.0037(12) -0.0010(11) 0.0020(12)
C4 0.0313(19) 0.036(2) 0.034(2) 0.0029(17) 0.0015(15) -0.0002(17)
O5 0.0395(15) 0.0459(18) 0.0346(15) 0.0144(13) -0.0002(12) -0.0088(13)
C6 0.044(2) 0.041(3) 0.046(2) -0.0026(19) 0.0118(19) -0.005(2)
C7 0.043(3) 0.058(3) 0.082(4) -0.010(2) 0.008(2) -0.006(3)
C8 0.046(2) 0.060(3) 0.033(2) -0.002(2) 0.0059(18) 0.000(2)
C9 0.072(3) 0.077(4) 0.044(3) -0.005(3) 0.017(2) -0.014(3)
C10 0.029(2) 0.031(2) 0.034(2) -0.0007(16) 0.0053(15) -0.0002(16)
O11 0.0270(13) 0.0341(15) 0.0316(13) -0.0063(11) 0.0076(10) 0.0004(11)
C12 0.0246(17) 0.030(2) 0.0289(18) -0.0001(15) 0.0078(14) 0.0023(16)
C13 0.0249(17) 0.030(2) 0.0287(18) -0.0017(15) 0.0038(14) 0.0045(15)
C14 0.0288(18) 0.027(2) 0.0261(18) -0.0018(15) 0.0032(14) 0.0003(15)
O15 0.0382(14) 0.0335(15) 0.0321(14) -0.0073(12) -0.0020(11) 0.0023(11)
C16 0.055(3) 0.032(2) 0.034(2) -0.009(2) -0.0071(18) 0.0038(18)
O17 0.0467(16) 0.0307(15) 0.0303(14) -0.0035(12) -0.0015(12) 0.0058(12)
C18 0.040(2) 0.031(2) 0.0293(19) -0.0039(17) 0.0046(16) 0.0021(16)
C19 0.051(3) 0.055(3) 0.058(3) -0.002(2) -0.001(2) 0.001(2)
C20 0.049(3) 0.094(4) 0.061(3) -0.018(3) 0.016(2) -0.014(3)
C21 0.057(3) 0.046(3) 0.044(2) 0.003(2) 0.000(2) -0.006(2)
C22 0.083(4) 0.082(4) 0.052(3) 0.020(3) 0.021(3) -0.006(3)
O23 0.0392(15) 0.0247(14) 0.0413(15) -0.0084(11) -0.0011(11) 0.0051(12)
O24 0.0273(15) 0.0465(18) 0.0538(17) 0.0033(12) 0.0128(12) -0.0025(14)
C101 0.0287(19) 0.031(2) 0.040(2) -0.0030(16) 0.0022(15) 0.0059(17)
C102 0.0310(19) 0.027(2) 0.040(2) -0.0020(16) 0.0033(16) 0.0025(17)
O103 0.0363(14) 0.0357(15) 0.0384(15) -0.0095(12) 0.0046(11) 0.0010(12)
C104 0.051(2) 0.042(2) 0.039(2) -0.023(2) 0.0038(18) 0.000(2)
O105 0.0344(15) 0.0326(15) 0.0455(16) -0.0093(12) 0.0010(12) 0.0094(13)
C106 0.047(3) 0.053(3) 0.049(3) -0.006(2) 0.004(2) 0.000(2)
C107 0.073(4) 0.075(4) 0.058(3) 0.000(3) -0.014(3) 0.007(3)
C108 0.066(3) 0.066(4) 0.063(3) -0.016(3) 0.026(3) -0.014(3)
C109 0.092(4) 0.072(4) 0.087(4) -0.005(3) 0.045(4) -0.020(3)
C110 0.031(2) 0.034(2) 0.035(2) -0.0019(17) 0.0029(16) 0.0065(17)
O111 0.0297(14) 0.0423(17) 0.0453(16) 0.0046(12) 0.0019(12) -0.0014(13)
C112 0.0286(19) 0.025(2) 0.048(2) 0.0015(16) 0.0058(16) 0.0034(17)
C113 0.0298(19) 0.028(2) 0.049(2) -0.0003(16) -0.0017(16) -0.0012(18)
C114 0.038(2) 0.038(2) 0.043(2) 0.0120(19) -0.0044(17) 0.0038(19)
O115 0.0556(18) 0.0358(17) 0.0445(17) 0.0155(14) -0.0175(13) -0.0094(13)
C116 0.057(3) 0.043(3) 0.048(3) 0.017(2) -0.007(2) -0.011(2)
O117 0.075(2) 0.052(2) 0.0487(19) 0.0295(18) -0.0171(16) -0.0162(16)
C118 0.065(3) 0.044(3) 0.056(3) 0.019(2) -0.017(2) -0.014(2)
C121 0.058(3) 0.057(3) 0.050(3) 0.014(2) -0.003(2) -0.011(2)
C122 0.074(4) 0.118(6) 0.078(4) 0.017(4) 0.020(3) 0.006(4)
C119 0.055(3) 0.048(3) 0.063(3) 0.003(2) -0.011(2) -0.004(2)
C120 0.087(4) 0.062(4) 0.061(3) -0.013(3) -0.017(3) -0.001(3)
O123 0.0478(16) 0.0291(15) 0.0450(16) 0.0030(13) 0.0109(13) 0.0023(12)
O124 0.0264(15) 0.0537(19) 0.0572(19) -0.0043(13) 0.0080(12) 0.0059(15)

loop_
_atom_type_symbol
_atom_type_scat_dispersion_real
_atom_type_scat_dispersion_imag
_atom_type_scat_source
C 0.0033 0.0016 'International Tables Vol C 4.2.6.8 and 6.1.1.4'
H 0.0000 0.0000 'International Tables Vol C 4.2.6.8 and 6.1.1.4'
O 0.0106 0.0060 'International Tables Vol C 4.2.6.8 and 6.1.1.4'

loop_
_geom_angle_atom_site_label_1
_geom_angle_atom_site_label_2
_geom_angle_atom_site_label_3
_geom_angle
_geom_angle_publ_flag
C202 C201 O205 102.0(3) no
C202 C201 C212 104.6(3) no
O205 C201 C212 109.7(3) no
C202 C201 H2011 113.0 no
O205 C201 H2011 113.3 no
C212 C201 H2011 113.4 no
C201 C202 O203 107.3(3) no
C201 C202 C210 102.8(3) no
O203 C202 C210 109.0(3) no
C201 C202 H2021 113.8 no
O203 C202 H2021 110.7 no
C210 C202 H2021 112.8 no
C202 O203 C204 108.3(3) no
O203 C204 O205 105.5(3) no
O203 C204 C206 108.3(3) no
O205 C204 C206 108.0(3) no
O203 C204 C208 107.5(3) no
O205 C204 C208 111.8(3) no
C206 C204 C208 115.2(3) no
C201 O205 C204 107.5(3) no
C204 C206 C207 113.8(4) no
C204 C206 H2061 109.2 no
C207 C206 H2061 110.1 no
C204 C206 H2062 107.7 no
C207 C206 H2062 108.3 no
H2061 C206 H2062 107.4 no
C206 C207 H2071 110.7 no
C206 C207 H2072 110.7 no
H2071 C207 H2072 109.8 no
C206 C207 H2073 108.9 no
H2071 C207 H2073 108.1 no
H2072 C207 H2073 108.5 no
C204 C208 C209 115.1(4) no
C204 C208 H2081 106.4 no
C209 C208 H2081 108.6 no
C204 C208 H2082 107.7 no
C209 C208 H2082 108.1 no
H2081 C208 H2082 111.0 no
C208 C209 H2091 110.6 no
C208 C209 H2092 111.1 no
H2091 C209 H2092 110.2 no
C208 C209 H2093 108.5 no
H2091 C209 H2093 108.3 no
H2092 C209 H2093 108.2 no
C202 C210 O211 111.5(3) no
C202 C210 O224 127.4(4) no
O211 C210 O224 121.0(3) no
C210 O211 C212 109.5(3) no
C201 C212 O211 105.3(3) no
C201 C212 C213 111.6(3) no
O211 C212 C213 107.7(3) no
C201 C212 H2121 111.0 no
O211 C212 H2121 109.5 no
C213 C212 H2121 111.4 no
C212 C213 C214 112.6(3) no
C212 C213 O223 106.4(3) no
C214 C213 O223 108.9(3) no
C212 C213 H2131 109.4 no
C214 C213 H2131 110.3 no
O223 C213 H2131 109.0 no
C213 C214 O215 108.2(3) no
C213 C214 C218 115.7(3) no
O215 C214 C218 101.3(3) no
C213 C214 H2141 110.2 no
O215 C214 H2141 110.8 no
C218 C214 H2141 110.3 no
C214 O215 C216 107.7(3) no
O215 C216 O217 106.6(3) no
O215 C216 C221 109.9(3) no
O217 C216 C221 108.4(3) no
O215 C216 C219 107.8(3) no
O217 C216 C219 110.2(4) no
C221 C216 C219 113.7(4) no
C216 O217 C218 107.9(3) no
C214 C218 O217 103.5(3) no
C214 C218 H2181 111.1 no
O217 C218 H2181 111.0 no
C214 C218 H2182 110.9 no
O217 C218 H2182 111.4 no
H2181 C218 H2182 108.9 no
C216 C221 C222 114.8(4) no
C216 C221 H2211 108.6 no
C222 C221 H2211 107.5 no
C216 C221 H2212 106.3 no
C222 C221 H2212 109.9 no
H2211 C221 H2212 109.8 no
C221 C222 H2221 109.1 no
C221 C222 H2222 110.1 no
H2221 C222 H2222 110.2 no
C221 C222 H2223 109.5 no
H2221 C222 H2223 108.7 no
H2222 C222 H2223 109.2 no
C216 C219 C220 113.3(4) no
C216 C219 H2191 107.8 no
C220 C219 H2191 108.2 no
C216 C219 H2192 107.2 no
C220 C219 H2192 109.5 no
H2191 C219 H2192 110.9 no
C219 C220 H2201 110.3 no
C219 C220 H2202 110.2 no
H2201 C220 H2202 109.4 no
C219 C220 H2203 110.0 no
H2201 C220 H2203 109.0 no
H2202 C220 H2203 107.9 no
C213 O223 H2225 106.5 no
C2 C1 O5 103.9(3) no
C2 C1 C12 104.4(3) no
O5 C1 C12 111.0(3) no
C2 C1 H2224 114.8 no
O5 C1 H2224 111.4 no
C12 C1 H2224 110.9 no
C1 C2 O3 105.9(3) no
C1 C2 C10 103.6(3) no
O3 C2 C10 111.8(3) no
C1 C2 H21 113.8 no
O3 C2 H21 110.9 no
C10 C2 H21 110.6 no
C2 O3 C4 107.4(3) no
O3 C4 O5 106.0(3) no
O3 C4 C6 111.2(3) no
O5 C4 C6 106.6(3) no
O3 C4 C8 106.7(3) no
O5 C4 C8 110.5(3) no
C6 C4 C8 115.4(4) no
C4 O5 C1 110.2(3) no
C4 C6 C7 114.8(4) no
C4 C6 H61 109.3 no
C7 C6 H61 107.7 no
C4 C6 H62 108.2 no
C7 C6 H62 106.7 no
H61 C6 H62 110.0 no
C6 C7 H71 109.5 no
C6 C7 H72 109.3 no
H71 C7 H72 110.1 no
C6 C7 H73 108.7 no
H71 C7 H73 110.2 no
H72 C7 H73 108.9 no
C4 C8 C9 114.8(4) no
C4 C8 H81 107.9 no
C9 C8 H81 107.5 no
C4 C8 H82 108.4 no
C9 C8 H82 109.0 no
H81 C8 H82 109.1 no
C8 C9 H91 108.4 no
C8 C9 H92 110.2 no
H91 C9 H92 111.1 no
C8 C9 H93 108.1 no
H91 C9 H93 109.7 no
H92 C9 H93 109.4 no
C2 C10 O11 110.5(3) no
C2 C10 O24 127.5(3) no
O11 C10 O24 121.9(3) no
C10 O11 C12 111.2(3) no
C1 C12 O11 104.7(3) no
C1 C12 C13 112.7(3) no
O11 C12 C13 108.7(3) no
C1 C12 H121 110.2 no
O11 C12 H121 109.3 no
C13 C12 H121 111.0 no
C12 C13 C14 111.9(3) no
C12 C13 O23 106.3(3) no
C14 C13 O23 111.5(3) no
C12 C13 H131 108.8 no
C14 C13 H131 109.4 no
O23 C13 H131 108.9 no
C13 C14 O15 108.9(3) no
C13 C14 C18 116.2(3) no
O15 C14 C18 101.4(3) no
C13 C14 H141 109.9 no
O15 C14 H141 110.3 no
C18 C14 H141 109.7 no
C14 O15 C16 108.4(3) no
O15 C16 O17 105.8(3) no
O15 C16 C19 110.5(4) no
O17 C16 C19 110.9(4) no
O15 C16 C21 107.8(3) no
O17 C16 C21 107.9(4) no
C19 C16 C21 113.5(4) no
C16 O17 C18 108.2(3) no
C14 C18 O17 103.8(3) no
C14 C18 H181 109.6 no
O17 C18 H181 110.2 no
C14 C18 H182 112.3 no
O17 C18 H182 109.2 no
H181 C18 H182 111.5 no
C16 C19 C20 113.7(4) no
C16 C19 H191 108.7 no
C20 C19 H191 108.9 no
C16 C19 H192 106.7 no
C20 C19 H192 109.1 no
H191 C19 H192 109.7 no
C19 C20 H201 108.7 no
C19 C20 H202 110.0 no
H201 C20 H202 110.4 no
C19 C20 H203 110.0 no
H201 C20 H203 107.5 no
H202 C20 H203 110.1 no
C16 C21 C22 115.4(4) no
C16 C21 H211 104.7 no
C22 C21 H211 107.7 no
C16 C21 H212 106.8 no
C22 C21 H212 110.0 no
H211 C21 H212 112.2 no
C21 C22 H221 108.8 no
C21 C22 H222 108.0 no
H221 C22 H222 111.0 no
C21 C22 H223 108.6 no
H221 C22 H223 110.9 no
H222 C22 H223 109.5 no
C13 O23 H23 116.3 no
C102 C101 O105 102.2(3) no
C102 C101 C112 105.5(3) no
O105 C101 C112 109.0(3) no
C102 C101 H1011 113.5 no
O105 C101 H1011 113.2 no
C112 C101 H1011 112.7 no
C101 C102 O103 105.9(3) no
C101 C102 C110 104.0(3) no
O103 C102 C110 113.2(3) no
C101 C102 H1021 111.7 no
O103 C102 H1021 111.4 no
C110 C102 H1021 110.3 no
C102 O103 C104 109.0(3) no
O103 C104 O105 106.2(3) no
O103 C104 C106 110.4(4) no
O105 C104 C106 105.7(4) no
O103 C104 C108 110.0(4) no
O105 C104 C108 110.3(4) no
C106 C104 C108 113.9(4) no
C101 O105 C104 110.0(3) no
C104 C106 C107 113.5(4) no
C104 C106 H1061 107.7 no
C107 C106 H1061 107.6 no
C104 C106 H1062 108.4 no
C107 C106 H1062 109.2 no
H1061 C106 H1062 110.5 no
C106 C107 H1071 110.4 no
C106 C107 H1072 110.7 no
H1071 C107 H1072 110.2 no
C106 C107 H1073 107.7 no
H1071 C107 H1073 109.5 no
H1072 C107 H1073 108.2 no
C104 C108 C109 113.1(5) no
C104 C108 H1081 107.0 no
C109 C108 H1081 109.2 no
C104 C108 H1082 106.8 no
C109 C108 H1082 110.5 no
H1081 C108 H1082 110.1 no
C108 C109 H1091 109.6 no
C108 C109 H1092 111.0 no
H1091 C109 H1092 109.4 no
C108 C109 H1093 108.1 no
H1091 C109 H1093 107.9 no
H1092 C109 H1093 110.7 no
C102 C110 O111 109.8(3) no
C102 C110 O124 128.8(4) no
O111 C110 O124 121.4(4) no
C110 O111 C112 111.5(3) no
C101 C112 O111 105.2(3) no
C101 C112 C113 112.5(3) no
O111 C112 C113 109.2(3) no
C101 C112 H1121 112.8 no
O111 C112 H1121 108.0 no
C113 C112 H1121 108.9 no
C112 C113 C114 112.7(3) no
C112 C113 O123 108.5(3) no
C114 C113 O123 113.6(4) no
C112 C113 H1131 106.0 no
C114 C113 H1131 108.1 no
O123 C113 H1131 107.5 no
C113 C114 O115 109.8(3) no
C113 C114 C118 115.9(4) no
O115 C114 C118 103.3(3) no
C113 C114 H1141 107.6 no
O115 C114 H1141 109.1 no
C118 C114 H1141 111.0 no
C114 O115 C116 109.5(3) no
O115 C116 O117 105.1(3) no
O115 C116 C121 108.8(4) no
O117 C116 C121 109.0(4) no
O115 C116 C119 108.4(4) no
O117 C116 C119 112.0(4) no
C121 C116 C119 113.2(4) no
C116 O117 C118 106.8(3) no
C114 C118 O117 102.7(4) no
C114 C118 H1181 110.2 no
O117 C118 H1181 109.1 no
C114 C118 H1182 113.2 no
O117 C118 H1182 111.8 no
H1181 C118 H1182 109.7 no
C116 C121 C122 113.4(4) no
C116 C121 H1211 107.3 no
C122 C121 H1211 108.6 no
C116 C121 H1212 107.3 no
C122 C121 H1212 111.8 no
H1211 C121 H1212 108.2 no
C121 C122 H1221 112.6 no
C121 C122 H1222 111.0 no
H1221 C122 H1222 109.9 no
C121 C122 H1223 105.7 no
H1221 C122 H1223 109.4 no
H1222 C122 H1223 108.1 no
C116 C119 C120 114.9(5) no
C116 C119 H1191 107.7 no
C120 C119 H1191 109.2 no
C116 C119 H1192 107.8 no
C120 C119 H1192 108.8 no
H1191 C119 H1192 108.3 no
C119 C120 H1201 113.4 no
C119 C120 H1202 107.7 no
H1201 C120 H1202 109.2 no
C119 C120 H1203 108.6 no
H1201 C120 H1203 109.3 no
H1202 C120 H1203 108.5 no
C113 O123 H123 108.1 no

loop_
_geom_bond_atom_site_label_1
_geom_bond_atom_site_label_2
_geom_bond_distance
_geom_bond_publ_flag
C201 C202 1.519(5) no
C201 O205 1.439(4) no
C201 C212 1.517(5) no
C201 H2011 0.963 no
C202 O203 1.406(5) no
C202 C210 1.527(5) no
C202 H2021 0.965 no
O203 C204 1.439(5) no
C204 O205 1.425(5) no
C204 C206 1.521(6) no
C204 C208 1.521(6) no
C206 C207 1.503(7) no
C206 H2061 0.971 no
C206 H2062 0.966 no
C207 H2071 0.957 no
C207 H2072 0.966 no
C207 H2073 0.957 no
C208 C209 1.522(6) no
C208 H2081 0.990 no
C208 H2082 0.971 no
C209 H2091 0.962 no
C209 H2092 0.952 no
C209 H2093 0.954 no
C210 O211 1.336(5) no
C210 O224 1.209(5) no
O211 C212 1.461(4) no
C212 C213 1.518(5) no
C212 H2121 0.964 no
C213 C214 1.513(5) no
C213 O223 1.431(5) no
C213 H2131 0.974 no
C214 O215 1.443(4) no
C214 C218 1.515(6) no
C214 H2141 0.988 no
O215 C216 1.419(5) no
C216 O217 1.440(5) no
C216 C221 1.515(6) no
C216 C219 1.518(6) no
O217 C218 1.427(5) no
C218 H2181 0.968 no
C218 H2182 0.977 no
C221 C222 1.521(6) no
C221 H2211 0.972 no
C221 H2212 0.976 no
C222 H2221 0.955 no
C222 H2222 0.969 no
C222 H2223 0.961 no
C219 C220 1.517(8) no
C219 H2191 0.980 no
C219 H2192 0.967 no
C220 H2201 0.970 no
C220 H2202 0.960 no
C220 H2203 0.970 no
O223 H2225 0.823 no
C1 C2 1.506(5) no
C1 O5 1.425(5) no
C1 C12 1.542(5) no
C1 H2224 0.986 no
C2 O3 1.417(4) no
C2 C10 1.526(5) no
C2 H21 0.978 no
O3 C4 1.436(5) no
C4 O5 1.442(4) no
C4 C6 1.527(6) no
C4 C8 1.502(6) no
C6 C7 1.505(7) no
C6 H61 0.973 no
C6 H62 0.969 no
C7 H71 0.958 no
C7 H72 0.973 no
C7 H73 0.976 no
C8 C9 1.525(7) no
C8 H81 0.980 no
C8 H82 0.996 no
C9 H91 0.964 no
C9 H92 0.964 no
C9 H93 0.974 no
C10 O11 1.343(5) no
C10 O24 1.206(4) no
O11 C12 1.457(4) no
C12 C13 1.510(5) no
C12 H121 0.978 no
C13 C14 1.506(5) no
C13 O23 1.417(5) no
C13 H131 0.982 no
C14 O15 1.436(4) no
C14 C18 1.510(5) no
C14 H141 0.977 no
O15 C16 1.424(5) no
C16 O17 1.446(5) no
C16 C19 1.485(6) no
C16 C21 1.581(7) no
O17 C18 1.424(4) no
C18 H181 0.975 no
C18 H182 0.961 no
C19 C20 1.484(8) no
C19 H191 0.997 no
C19 H192 1.003 no
C20 H201 0.960 no
C20 H202 0.970 no
C20 H203 0.971 no
C21 C22 1.483(8) no
C21 H211 0.979 no
C21 H212 0.992 no
C22 H221 0.980 no
C22 H222 0.989 no
C22 H223 0.993 no
O23 H23 0.801 no
C101 C102 1.508(5) no
C101 O105 1.439(5) no
C101 C112 1.520(6) no
C101 H1011 0.989 no
C102 O103 1.424(5) no
C102 C110 1.517(6) no
C102 H1021 0.984 no
O103 C104 1.420(5) no
C104 O105 1.439(5) no
C104 C106 1.563(7) no
C104 C108 1.482(7) no
C106 C107 1.510(7) no
C106 H1061 0.981 no
C106 H1062 0.968 no
C107 H1071 0.979 no
C107 H1072 0.991 no
C107 H1073 0.981 no
C108 C109 1.498(9) no
C108 H1081 0.978 no
C108 H1082 0.992 no
C109 H1091 0.967 no
C109 H1092 0.974 no
C109 H1093 0.979 no
C110 O111 1.353(5) no
C110 O124 1.200(5) no
O111 C112 1.471(5) no
C112 C113 1.515(5) no
C112 H1121 0.990 no
C113 C114 1.500(6) no
C113 O123 1.418(5) no
C113 H1131 0.987 no
C114 O115 1.440(5) no
C114 C118 1.511(7) no
C114 H1141 0.982 no
O115 C116 1.445(5) no
C116 O117 1.425(5) no
C116 C121 1.528(7) no
C116 C119 1.522(7) no
O117 C118 1.438(6) no
C118 H1181 0.997 no
C118 H1182 0.980 no
C121 C122 1.540(9) no
C121 H1211 0.963 no
C121 H1212 0.977 no
C122 H1221 0.995 no
C122 H1222 0.976 no
C122 H1223 0.985 no
C119 C120 1.516(7) no
C119 H1191 0.980 no
C119 H1192 1.002 no
C120 H1201 0.989 no
C120 H1202 0.981 no
C120 H1203 0.983 no
O123 H123 0.835 no

loop_
_geom_hbond_atom_site_label_D
_geom_hbond_atom_site_label_H
_geom_hbond_atom_site_label_A
_geom_hbond_site_symmetry_A
_geom_hbond_distance_DH
_geom_hbond_distance_HA
_geom_hbond_distance_DA
_geom_hbond_angle_DHA
_geom_hbond_publ_flag
O223 H2225 O115 1_655 0.82 1.92 2.696(2) 157 yes
O123 H123 O224 . 0.83 1.90 2.719(2) 166 yes
O23 H23 O105 1_655 0.80 1.96 2.738(2) 162 yes

loop_
_cod_related_entry_id
_cod_related_entry_database
_cod_related_entry_code
1 ChemSpider 24736083
